data_8104470
loop_
_publ_author_name
'Cordier, G.'
'Ochmann, H.'

_publ_section_title
;
 Crystal structure of dirubidium diarsenidogallate
;
_journal_name_full 'Zeitschrift fuer Kristallographie (149,1979-)'
_journal_page_first 113
_journal_page_last 114
_journal_volume 195
_journal_year 1991
_chemical_formula_sum 'As2 Ga Rb2'
_chemical_name_systematic 'Rb2 (Ga As2)'
_space_group_IT_number 14
_symmetry_space_group_name_Hall '-P 2yn'
_symmetry_space_group_name_H-M 'P 1 21/n 1'
_cell_angle_alpha 90
_cell_angle_beta 108.4
_cell_angle_gamma 90
_cell_formula_units_Z 8
_cell_length_a 10.867
_cell_length_b 14.751
_cell_length_c 8.992
_cell_volume 1367.719
_citation_journal_id_ASTM ZEKRDZ
_cod_data_source_file Cordier_ZEKRDZ_1991_1434.cif
_cod_data_source_block As2Ga1Rb2
_cod_original_sg_symbol_Hall '-P 2ybc (x-z,y,z)'
_cod_original_formula_sum 'As2 Ga1 Rb2'
_cod_database_code 8104470

loop_
_symmetry_equiv_pos_as_xyz
x,y,z
-x+1/2,y+1/2,-z+1/2
-x,-y,-z
x-1/2,-y-1/2,z-1/2

loop_
_atom_site_label
_atom_site_type_symbol
_atom_site_fract_x
_atom_site_fract_y
_atom_site_fract_z
_atom_site_occupancy
_atom_site_U_iso_or_equiv
As1 As-3 0.7741 0.2131 0.6595 1 0.0
Rb4 Rb+1 0.9299 0.1135 0.4283 1 0.0
As3 As-3 0.7442 0.4462 0.9441 1 0.0
As4 As-3 0.7202 0.039 0.993 1 0.0
Ga1 Ga+4 0.7458 0.2861 0.8828 1 0.0
Ga2 Ga+4 0.7418 0.0608 0.7413 1 0.0
Rb1 Rb+1 0.5396 0.3714 0.5108 1 0.0
As2 As-3 0.7129 0.1954 0.0841 1 0.0
Rb3 Rb+1 0.5275 0.11 0.3099 1 0.0
Rb2 Rb+1 0.9024 0.3652 0.3224 1 0.0
